data_4032096
loop_
_publ_author_name
'Singh, Vijay P.'
'Poon, Jia-Fei'
'Yan, Jiajie'
'Lu, Xi'
'Ott, Marjam Karlsson'
'Butcher, Ray J.'
'Gates, Paul J.'
'Engman, Lars'

_publ_section_title
;
 Nitro-, Azo-, and Amino Derivatives of Ebselen: Synthesis, Structure, and
 Cytoprotective Effects.
;
_journal_issue 1
_journal_name_full 'The Journal of organic chemistry'
_journal_page_first 313
_journal_page_last 321
_journal_paper_doi 10.1021/acs.joc.6b02418
_journal_volume 82
_journal_year 2017
_chemical_formula_moiety 'C28 H26 N4 O2 Se2'
_chemical_formula_sum 'C28 H26 N4 O2 Se2'
_chemical_formula_weight 608.45
_chemical_name_systematic
;
 ?
;
_space_group_IT_number 14
_symmetry_cell_setting monoclinic
_symmetry_space_group_name_Hall '-P 2ybc'
_symmetry_space_group_name_H-M 'P 1 21/c 1'
_atom_sites_solution_hydrogens geom
_atom_sites_solution_primary direct
_atom_sites_solution_secondary difmap
_audit_creation_method SHELXL-97
_cell_angle_alpha 90.00
_cell_angle_beta 96.200(2)
_cell_angle_gamma 90.00
_cell_formula_units_Z 4
_cell_length_a 8.9772(2)
_cell_length_b 26.5501(5)
_cell_length_c 10.9101(3)
_cell_measurement_reflns_used 12448
_cell_measurement_temperature 123(2)
_cell_measurement_theta_max 40.9792
_cell_measurement_theta_min 2.9647
_cell_volume 2585.16(10)
_computing_cell_refinement
;
CrysAlisPro, Agilent Technologies,
Version 1.171.35.21 (release 20-01-2012 CrysAlis171 .NET)
(compiled Jan 23 2012,18:06:46)
;
_computing_data_collection
;
CrysAlisPro, Agilent Technologies,
Version 1.171.35.21 (release 20-01-2012 CrysAlis171 .NET)
(compiled Jan 23 2012,18:06:46)
;
_computing_data_reduction
;
CrysAlisPro, Agilent Technologies,
Version 1.171.35.21 (release 20-01-2012 CrysAlis171 .NET)
(compiled Jan 23 2012,18:06:46)
;
_computing_molecular_graphics 'SHELXTL (Sheldrick, 2008)'
_computing_publication_material 'SHELXTL (Sheldrick, 2008)'
_computing_structure_refinement 'SHELXL-97 (Sheldrick, 2008)'
_computing_structure_solution 'SHELXS-97 (Sheldrick, 2008)'
_diffrn_ambient_temperature 123(2)
_diffrn_detector_area_resol_mean 10.5081
_diffrn_measured_fraction_theta_full 0.996
_diffrn_measured_fraction_theta_max 0.978
_diffrn_measurement_device_type 'Xcalibur, Ruby, Gemini'
_diffrn_measurement_method '\w scans'
_diffrn_radiation_monochromator graphite
_diffrn_radiation_source 'Enhance (Mo) X-ray Source'
_diffrn_radiation_type MoK\a
_diffrn_radiation_wavelength 0.71073
_diffrn_reflns_av_R_equivalents 0.0599
_diffrn_reflns_av_sigmaI/netI 0.0676
_diffrn_reflns_limit_h_max 15
_diffrn_reflns_limit_h_min -16
_diffrn_reflns_limit_k_max 35
_diffrn_reflns_limit_k_min -48
_diffrn_reflns_limit_l_max 16
_diffrn_reflns_limit_l_min -20
_diffrn_reflns_number 59472
_diffrn_reflns_theta_full 25.50
_diffrn_reflns_theta_max 41.08
_diffrn_reflns_theta_min 3.19
_exptl_absorpt_coefficient_mu 2.894
_exptl_absorpt_correction_T_max 0.728
_exptl_absorpt_correction_T_min 0.438
_exptl_absorpt_correction_type analytical
_exptl_absorpt_process_details
;
CrysAlisPro, Agilent Technologies,
Version 1.171.35.21 (release 20-01-2012 CrysAlis171 .NET)
(compiled Jan 23 2012,18:06:46)
Analytical numeric absorption correction using a multifaceted crystal
            model based on expressions derived by R.C. Clark & J.S. Reid.
(Clark, R. C. & Reid, J. S. (1995). Acta Cryst. A51, 887-897)
;
_exptl_crystal_colour orange
_exptl_crystal_density_diffrn 1.563
_exptl_crystal_density_method 'not measured'
_exptl_crystal_description prism
_exptl_crystal_F_000 1224
_exptl_crystal_size_max 0.3764
_exptl_crystal_size_mid 0.2626
_exptl_crystal_size_min 0.1732
_refine_diff_density_max 0.692
_refine_diff_density_min -0.872
_refine_diff_density_rms 0.111
_refine_ls_extinction_method none
_refine_ls_goodness_of_fit_ref 1.069
_refine_ls_hydrogen_treatment constr
_refine_ls_matrix_type full
_refine_ls_number_parameters 327
_refine_ls_number_reflns 16750
_refine_ls_number_restraints 0
_refine_ls_restrained_S_all 1.069
_refine_ls_R_factor_all 0.0981
_refine_ls_R_factor_gt 0.0543
_refine_ls_shift/su_max 0.001
_refine_ls_shift/su_mean 0.000
_refine_ls_structure_factor_coef Fsqd
_refine_ls_weighting_details 'calc w=1/[\s^2^(Fo^2^)+(0.0259P)^2^+0.8094P] where P=(Fo^2^+2Fc^2^)/3'
_refine_ls_weighting_scheme calc
_refine_ls_wR_factor_gt 0.0813
_refine_ls_wR_factor_ref 0.0921
_reflns_number_gt 11285
_reflns_number_total 16750
_reflns_threshold_expression >2sigma(I)
_cod_data_source_file jo6b02418_si_001.cif
_cod_data_source_block for_compound_8b
_cod_depositor_comments 'Adding full bibliography for 4032095--4032096.cif.'
_cod_original_sg_symbol_H-M 'P 21/c'
_cod_database_code 4032096

loop_
_symmetry_equiv_pos_as_xyz
'x, y, z'
'-x, y+1/2, -z+1/2'
'-x, -y, -z'
'x, -y-1/2, z-1/2'

loop_
_atom_site_label
_atom_site_type_symbol
_atom_site_fract_x
_atom_site_fract_y
_atom_site_fract_z
_atom_site_U_iso_or_equiv
_atom_site_adp_type
_atom_site_occupancy
_atom_site_symmetry_multiplicity
_atom_site_calc_flag
_atom_site_refinement_flags
Se1 Se 0.320703(19) 0.106702(6) 0.409829(15) 0.01726(4) Uani 1 1 d .
Se2 Se 0.060407(19) 0.120028(6) 0.366426(15) 0.01741(4) Uani 1 1 d .
O1A O 0.26163(14) 0.16805(4) 0.71537(12) 0.0222(2) Uani 1 1 d .
N1A N 0.29597(18) -0.01144(5) 0.43878(13) 0.0222(3) Uani 1 1 d .
H1AA H 0.2913 -0.0445 0.4373 0.027 Uiso 1 1 calc R
H1AB H 0.2788 0.0058 0.3698 0.027 Uiso 1 1 calc R
N2A N 0.50202(16) 0.16825(5) 0.66864(14) 0.0192(3) Uani 1 1 d .
H2AA H 0.5811 0.1496 0.6598 0.023 Uiso 1 1 calc R
C1A C 0.33929(17) 0.06620(5) 0.55616(14) 0.0145(3) Uani 1 1 d .
C2A C 0.32980(18) 0.01308(6) 0.54761(14) 0.0158(3) Uani 1 1 d .
C3A C 0.35704(19) -0.01514(6) 0.65732(15) 0.0192(3) Uani 1 1 d .
H3AA H 0.3516 -0.0509 0.6536 0.023 Uiso 1 1 calc R
C4A C 0.3914(2) 0.00819(6) 0.76992(16) 0.0212(3) Uani 1 1 d .
H4AA H 0.4108 -0.0117 0.8422 0.025 Uiso 1 1 calc R
C5A C 0.3981(2) 0.06055(6) 0.77919(15) 0.0199(3) Uani 1 1 d .
H5AA H 0.4202 0.0764 0.8571 0.024 Uiso 1 1 calc R
C6A C 0.37191(18) 0.08907(5) 0.67202(14) 0.0154(3) Uani 1 1 d .
C7A C 0.37275(18) 0.14543(6) 0.68544(14) 0.0159(3) Uani 1 1 d .
C8A C 0.51629(18) 0.22212(6) 0.66451(15) 0.0179(3) Uani 1 1 d .
C9A C 0.4559(2) 0.24775(6) 0.56003(16) 0.0230(3) Uani 1 1 d .
H9AA H 0.3996 0.2302 0.4947 0.028 Uiso 1 1 calc R
C10A C 0.4785(2) 0.29923(6) 0.55190(17) 0.0258(4) Uani 1 1 d .
H10A H 0.4371 0.3168 0.4804 0.031 Uiso 1 1 calc R
C11A C 0.5608(2) 0.32565(6) 0.64681(16) 0.0225(3) Uani 1 1 d .
C12A C 0.6167(2) 0.29949(7) 0.75266(16) 0.0235(3) Uani 1 1 d .
H12A H 0.6702 0.3171 0.8192 0.028 Uiso 1 1 calc R
C13A C 0.5948(2) 0.24771(6) 0.76194(16) 0.0211(3) Uani 1 1 d .
H13A H 0.6334 0.2301 0.8343 0.025 Uiso 1 1 calc R
C14A C 0.5884(3) 0.38124(7) 0.6338(2) 0.0350(5) Uani 1 1 d .
H14A H 0.6887 0.3896 0.6730 0.053 Uiso 1 1 calc R
H14B H 0.5133 0.4002 0.6737 0.053 Uiso 1 1 calc R
H14C H 0.5811 0.3901 0.5461 0.053 Uiso 1 1 calc R
O1B O -0.25152(13) 0.12796(4) 0.55297(11) 0.0197(2) Uani 1 1 d .
N1B N 0.19099(17) 0.22544(6) 0.29467(14) 0.0235(3) Uani 1 1 d .
H1BA H 0.2304 0.2530 0.2670 0.028 Uiso 1 1 calc R
H1BB H 0.2152 0.1958 0.2666 0.028 Uiso 1 1 calc R
N2B N -0.03319(16) 0.12548(5) 0.68037(13) 0.0187(3) Uani 1 1 d .
H2BA H 0.0526 0.1407 0.7021 0.022 Uiso 1 1 calc R
C1B C 0.03059(18) 0.18557(6) 0.43302(14) 0.0163(3) Uani 1 1 d .
C2B C 0.09172(19) 0.22868(6) 0.38159(15) 0.0182(3) Uani 1 1 d .
C3B C 0.0536(2) 0.27628(6) 0.42608(16) 0.0220(3) Uani 1 1 d .
H3BA H 0.0942 0.3058 0.3935 0.026 Uiso 1 1 calc R
C4B C -0.0422(2) 0.28048(6) 0.51664(18) 0.0253(4) Uani 1 1 d .
H4BA H -0.0684 0.3130 0.5439 0.030 Uiso 1 1 calc R
C5B C -0.1012(2) 0.23781(6) 0.56879(17) 0.0223(3) Uani 1 1 d .
H5BA H -0.1661 0.2411 0.6316 0.027 Uiso 1 1 calc R
C6B C -0.06335(18) 0.19055(6) 0.52723(15) 0.0164(3) Uani 1 1 d .
C7B C -0.12477(18) 0.14487(6) 0.58645(14) 0.0159(3) Uani 1 1 d .
C8B C -0.06818(18) 0.08127(6) 0.74678(14) 0.0173(3) Uani 1 1 d .
C9B C 0.01746(19) 0.03810(6) 0.73673(15) 0.0186(3) Uani 1 1 d .
H9BA H 0.0970 0.0382 0.6859 0.022 Uiso 1 1 calc R
C10B C -0.0135(2) -0.00527(6) 0.80137(15) 0.0202(3) Uani 1 1 d .
H10B H 0.0477 -0.0342 0.7964 0.024 Uiso 1 1 calc R
C11B C -0.1329(2) -0.00693(6) 0.87333(15) 0.0204(3) Uani 1 1 d .
C12B C -0.2162(2) 0.03682(7) 0.88268(16) 0.0235(3) Uani 1 1 d .
H12B H -0.2966 0.0367 0.9325 0.028 Uiso 1 1 calc R
C13B C -0.1848(2) 0.08091(7) 0.82076(16) 0.0224(3) Uani 1 1 d .
H13B H -0.2426 0.1104 0.8291 0.027 Uiso 1 1 calc R
C14B C -0.1701(2) -0.05490(7) 0.93799(17) 0.0273(4) Uani 1 1 d .
H14D H -0.2234 -0.0467 1.0092 0.041 Uiso 1 1 calc R
H14E H -0.0773 -0.0729 0.9660 0.041 Uiso 1 1 calc R
H14F H -0.2336 -0.0763 0.8808 0.041 Uiso 1 1 calc R

loop_
_atom_site_aniso_label
_atom_site_aniso_U_11
_atom_site_aniso_U_22
_atom_site_aniso_U_33
_atom_site_aniso_U_23
_atom_site_aniso_U_13
_atom_site_aniso_U_12
Se1 0.01798(8) 0.01661(7) 0.01814(7) 0.00303(5) 0.00631(6) 0.00248(5)
Se2 0.01837(8) 0.01493(7) 0.01896(7) -0.00208(5) 0.00221(6) 0.00087(5)
O1A 0.0175(6) 0.0145(5) 0.0360(7) -0.0037(5) 0.0099(5) -0.0003(4)
N1A 0.0291(8) 0.0143(6) 0.0226(7) -0.0031(5) -0.0001(6) -0.0011(5)
N2A 0.0146(6) 0.0133(5) 0.0306(7) -0.0015(5) 0.0068(5) -0.0010(4)
C1A 0.0126(6) 0.0127(6) 0.0183(6) 0.0013(5) 0.0021(5) 0.0009(5)
C2A 0.0132(7) 0.0142(6) 0.0202(7) -0.0007(5) 0.0026(5) -0.0001(5)
C3A 0.0209(8) 0.0116(6) 0.0251(8) 0.0015(5) 0.0017(6) 0.0006(5)
C4A 0.0247(9) 0.0178(7) 0.0210(7) 0.0042(6) 0.0013(6) 0.0004(6)
C5A 0.0236(8) 0.0180(7) 0.0178(7) -0.0007(5) 0.0003(6) -0.0010(6)
C6A 0.0143(7) 0.0119(6) 0.0207(7) 0.0000(5) 0.0044(5) -0.0011(5)
C7A 0.0160(7) 0.0132(6) 0.0186(6) -0.0008(5) 0.0021(5) -0.0016(5)
C8A 0.0152(7) 0.0142(6) 0.0251(7) -0.0015(5) 0.0055(6) -0.0023(5)
C9A 0.0261(9) 0.0174(7) 0.0247(8) -0.0033(6) -0.0011(7) -0.0031(6)
C10A 0.0355(11) 0.0177(7) 0.0233(8) 0.0012(6) -0.0006(7) -0.0011(7)
C11A 0.0290(9) 0.0149(7) 0.0249(8) -0.0036(6) 0.0080(7) -0.0056(6)
C12A 0.0271(9) 0.0215(8) 0.0223(8) -0.0069(6) 0.0040(7) -0.0064(6)
C13A 0.0227(8) 0.0200(7) 0.0210(7) -0.0006(6) 0.0039(6) -0.0014(6)
C14A 0.0526(14) 0.0168(8) 0.0368(10) -0.0024(7) 0.0098(10) -0.0099(8)
O1B 0.0148(5) 0.0190(5) 0.0254(6) 0.0003(4) 0.0021(4) -0.0017(4)
N1B 0.0264(8) 0.0206(7) 0.0249(7) 0.0053(5) 0.0092(6) 0.0002(5)
N2B 0.0150(6) 0.0189(6) 0.0221(6) 0.0023(5) 0.0017(5) -0.0034(5)
C1B 0.0174(7) 0.0140(6) 0.0177(6) 0.0009(5) 0.0027(5) 0.0019(5)
C2B 0.0167(7) 0.0176(7) 0.0202(7) 0.0037(5) 0.0016(6) 0.0008(5)
C3B 0.0246(9) 0.0151(7) 0.0268(8) 0.0037(6) 0.0046(7) -0.0005(6)
C4B 0.0291(10) 0.0140(7) 0.0339(9) -0.0014(6) 0.0084(8) 0.0015(6)
C5B 0.0228(8) 0.0174(7) 0.0284(8) -0.0021(6) 0.0095(7) 0.0014(6)
C6B 0.0141(7) 0.0153(6) 0.0200(7) 0.0005(5) 0.0029(5) -0.0006(5)
C7B 0.0149(7) 0.0150(6) 0.0182(7) -0.0017(5) 0.0041(5) 0.0007(5)
C8B 0.0160(7) 0.0183(7) 0.0175(7) 0.0007(5) 0.0020(5) -0.0020(5)
C9B 0.0165(7) 0.0205(7) 0.0193(7) -0.0011(5) 0.0038(6) -0.0026(5)
C10B 0.0212(8) 0.0188(7) 0.0205(7) -0.0010(6) 0.0019(6) -0.0016(6)
C11B 0.0221(8) 0.0226(7) 0.0162(7) 0.0018(5) 0.0004(6) -0.0064(6)
C12B 0.0208(8) 0.0298(9) 0.0212(7) 0.0041(6) 0.0082(6) -0.0020(6)
C13B 0.0202(8) 0.0246(8) 0.0236(8) 0.0028(6) 0.0077(6) 0.0027(6)
C14B 0.0344(10) 0.0264(9) 0.0212(8) 0.0034(6) 0.0037(7) -0.0101(7)

loop_
_atom_type_symbol
_atom_type_description
_atom_type_scat_dispersion_real
_atom_type_scat_dispersion_imag
_atom_type_scat_source
C C 0.0033 0.0016 'International Tables Vol C Tables 4.2.6.8 and 6.1.1.4'
H H 0.0000 0.0000 'International Tables Vol C Tables 4.2.6.8 and 6.1.1.4'
N N 0.0061 0.0033 'International Tables Vol C Tables 4.2.6.8 and 6.1.1.4'
O O 0.0106 0.0060 'International Tables Vol C Tables 4.2.6.8 and 6.1.1.4'
Se Se -0.0929 2.2259 'International Tables Vol C Tables 4.2.6.8 and 6.1.1.4'

loop_
_geom_angle_atom_site_label_1
_geom_angle_atom_site_label_2
_geom_angle_atom_site_label_3
_geom_angle
C1A Se1 Se2 104.26(5)
C1B Se2 Se1 103.65(5)
C2A N1A H1AA 120.0
C2A N1A H1AB 120.0
H1AA N1A H1AB 120.0
C7A N2A C8A 122.42(14)
C7A N2A H2AA 118.8
C8A N2A H2AA 118.8
C6A C1A C2A 119.68(14)
C6A C1A Se1 119.87(11)
C2A C1A Se1 120.32(11)
N1A C2A C3A 119.25(14)
N1A C2A C1A 122.75(14)
C3A C2A C1A 118.01(14)
C4A C3A C2A 121.21(14)
C4A C3A H3AA 119.4
C2A C3A H3AA 119.4
C3A C4A C5A 121.03(15)
C3A C4A H4AA 119.5
C5A C4A H4AA 119.5
C6A C5A C4A 118.65(15)
C6A C5A H5AA 120.7
C4A C5A H5AA 120.7
C5A C6A C1A 121.40(14)
C5A C6A C7A 117.46(14)
C1A C6A C7A 121.08(14)
O1A C7A N2A 123.46(14)
O1A C7A C6A 120.85(14)
N2A C7A C6A 115.61(14)
C9A C8A C13A 120.70(15)
C9A C8A N2A 119.07(15)
C13A C8A N2A 120.18(15)
C10A C9A C8A 119.32(16)
C10A C9A H9AA 120.3
C8A C9A H9AA 120.3
C9A C10A C11A 121.19(17)
C9A C10A H10A 119.4
C11A C10A H10A 119.4
C12A C11A C10A 118.61(15)
C12A C11A C14A 121.24(17)
C10A C11A C14A 120.15(17)
C11A C12A C13A 120.73(16)
C11A C12A H12A 119.6
C13A C12A H12A 119.6
C8A C13A C12A 119.40(16)
C8A C13A H13A 120.3
C12A C13A H13A 120.3
C11A C14A H14A 109.5
C11A C14A H14B 109.5
H14A C14A H14B 109.5
C11A C14A H14C 109.5
H14A C14A H14C 109.5
H14B C14A H14C 109.5
C2B N1B H1BA 120.0
C2B N1B H1BB 120.0
H1BA N1B H1BB 120.0
C7B N2B C8B 123.35(14)
C7B N2B H2BA 118.3
C8B N2B H2BA 118.3
C6B C1B C2B 120.29(14)
C6B C1B Se2 118.86(11)
C2B C1B Se2 120.64(12)
N1B C2B C3B 119.62(15)
N1B C2B C1B 122.21(15)
C3B C2B C1B 118.11(15)
C4B C3B C2B 120.75(15)
C4B C3B H3BA 119.6
C2B C3B H3BA 119.6
C3B C4B C5B 121.20(15)
C3B C4B H4BA 119.4
C5B C4B H4BA 119.4
C6B C5B C4B 118.85(16)
C6B C5B H5BA 120.6
C4B C5B H5BA 120.6
C5B C6B C1B 120.77(14)
C5B C6B C7B 118.26(14)
C1B C6B C7B 120.97(13)
O1B C7B N2B 123.47(14)
O1B C7B C6B 122.10(14)
N2B C7B C6B 114.39(14)
C13B C8B C9B 119.85(15)
C13B C8B N2B 121.33(15)
C9B C8B N2B 118.82(14)
C8B C9B C10B 119.91(15)
C8B C9B H9BA 120.0
C10B C9B H9BA 120.0
C9B C10B C11B 121.19(16)
C9B C10B H10B 119.4
C11B C10B H10B 119.4
C12B C11B C10B 117.79(15)
C12B C11B C14B 121.48(16)
C10B C11B C14B 120.73(16)
C11B C12B C13B 121.77(16)
C11B C12B H12B 119.1
C13B C12B H12B 119.1
C8B C13B C12B 119.43(16)
C8B C13B H13B 120.3
C12B C13B H13B 120.3
C11B C14B H14D 109.5
C11B C14B H14E 109.5
H14D C14B H14E 109.5
C11B C14B H14F 109.5
H14D C14B H14F 109.5
H14E C14B H14F 109.5

loop_
_geom_bond_atom_site_label_1
_geom_bond_atom_site_label_2
_geom_bond_distance
Se1 C1A 1.9171(15)
Se1 Se2 2.3602(2)
Se2 C1B 1.9156(15)
O1A C7A 1.2380(19)
N1A C2A 1.359(2)
N1A H1AA 0.8800
N1A H1AB 0.8800
N2A C7A 1.339(2)
N2A C8A 1.437(2)
N2A H2AA 0.8800
C1A C6A 1.404(2)
C1A C2A 1.416(2)
C2A C3A 1.411(2)
C3A C4A 1.381(2)
C3A H3AA 0.9500
C4A C5A 1.395(2)
C4A H4AA 0.9500
C5A C6A 1.392(2)
C5A H5AA 0.9500
C6A C7A 1.504(2)
C8A C9A 1.387(2)
C8A C13A 1.388(2)
C9A C10A 1.386(2)
C9A H9AA 0.9500
C10A C11A 1.395(2)
C10A H10A 0.9500
C11A C12A 1.394(3)
C11A C14A 1.506(2)
C12A C13A 1.394(2)
C12A H12A 0.9500
C13A H13A 0.9500
C14A H14A 0.9800
C14A H14B 0.9800
C14A H14C 0.9800
O1B C7B 1.241(2)
N1B C2B 1.372(2)
N1B H1BA 0.8800
N1B H1BB 0.8800
N2B C7B 1.345(2)
N2B C8B 1.432(2)
N2B H2BA 0.8800
C1B C6B 1.404(2)
C1B C2B 1.412(2)
C2B C3B 1.409(2)
C3B C4B 1.383(2)
C3B H3BA 0.9500
C4B C5B 1.397(2)
C4B H4BA 0.9500
C5B C6B 1.389(2)
C5B H5BA 0.9500
C6B C7B 1.507(2)
C8B C13B 1.389(2)
C8B C9B 1.391(2)
C9B C10B 1.394(2)
C9B H9BA 0.9500
C10B C11B 1.396(2)
C10B H10B 0.9500
C11B C12B 1.391(3)
C11B C14B 1.511(2)
C12B C13B 1.396(2)
C12B H12B 0.9500
C13B H13B 0.9500
C14B H14D 0.9800
C14B H14E 0.9800
C14B H14F 0.9800

loop_
_geom_hbond_atom_site_label_D
_geom_hbond_atom_site_label_H
_geom_hbond_atom_site_label_A
_geom_hbond_distance_DH
_geom_hbond_distance_HA
_geom_hbond_distance_DA
_geom_hbond_angle_DHA
_geom_hbond_site_symmetry_A
N1A H1AA O1B 0.88 2.25 3.1217(18) 172.2 3_556
N2A H2AA O1B 0.88 2.08 2.8697(18) 149.0 1_655
N1B H1BA O1A 0.88 2.20 3.0440(18) 161.5 4_565
N2B H2BA O1A 0.88 2.00 2.8654(19) 166.5 .

loop_
_geom_torsion_atom_site_label_1
_geom_torsion_atom_site_label_2
_geom_torsion_atom_site_label_3
_geom_torsion_atom_site_label_4
_geom_torsion
C1A Se1 Se2 C1B 98.47(7)
Se2 Se1 C1A C6A -96.75(12)
Se2 Se1 C1A C2A 87.30(12)
C6A C1A C2A N1A 178.76(15)
Se1 C1A C2A N1A -5.3(2)
C6A C1A C2A C3A -1.3(2)
Se1 C1A C2A C3A 174.64(12)
N1A C2A C3A C4A -179.84(16)
C1A C2A C3A C4A 0.2(3)
C2A C3A C4A C5A 1.0(3)
C3A C4A C5A C6A -1.1(3)
C4A C5A C6A C1A -0.1(3)
C4A C5A C6A C7A 177.19(15)
C2A C1A C6A C5A 1.3(2)
Se1 C1A C6A C5A -174.73(13)
C2A C1A C6A C7A -175.89(14)
Se1 C1A C6A C7A 8.1(2)
C8A N2A C7A O1A -10.2(3)
C8A N2A C7A C6A 172.83(14)
C5A C6A C7A O1A -80.5(2)
C1A C6A C7A O1A 96.78(19)
C5A C6A C7A N2A 96.55(18)
C1A C6A C7A N2A -86.20(19)
C7A N2A C8A C9A -74.8(2)
C7A N2A C8A C13A 107.82(19)
C13A C8A C9A C10A 1.9(3)
N2A C8A C9A C10A -175.45(16)
C8A C9A C10A C11A 0.0(3)
C9A C10A C11A C12A -2.0(3)
C9A C10A C11A C14A 177.82(19)
C10A C11A C12A C13A 2.0(3)
C14A C11A C12A C13A -177.77(18)
C9A C8A C13A C12A -1.9(3)
N2A C8A C13A C12A 175.47(16)
C11A C12A C13A C8A -0.1(3)
Se1 Se2 C1B C6B -119.04(12)
Se1 Se2 C1B C2B 66.17(13)
C6B C1B C2B N1B 176.03(15)
Se2 C1B C2B N1B -9.2(2)
C6B C1B C2B C3B -1.0(2)
Se2 C1B C2B C3B 173.67(13)
N1B C2B C3B C4B -177.81(17)
C1B C2B C3B C4B -0.7(3)
C2B C3B C4B C5B 1.5(3)
C3B C4B C5B C6B -0.7(3)
C4B C5B C6B C1B -1.1(3)
C4B C5B C6B C7B 178.53(16)
C2B C1B C6B C5B 1.9(2)
Se2 C1B C6B C5B -172.89(13)
C2B C1B C6B C7B -177.66(15)
Se2 C1B C6B C7B 7.5(2)
C8B N2B C7B O1B 4.1(2)
C8B N2B C7B C6B -178.13(14)
C5B C6B C7B O1B 84.0(2)
C1B C6B C7B O1B -96.40(19)
C5B C6B C7B N2B -93.76(19)
C1B C6B C7B N2B 85.82(18)
C7B N2B C8B C13B -67.1(2)
C7B N2B C8B C9B 113.16(18)
C13B C8B C9B C10B -0.3(2)
N2B C8B C9B C10B 179.41(15)
C8B C9B C10B C11B 2.2(2)
C9B C10B C11B C12B -2.7(2)
C9B C10B C11B C14B 176.99(16)
C10B C11B C12B C13B 1.3(3)
C14B C11B C12B C13B -178.40(17)
C9B C8B C13B C12B -1.1(3)
N2B C8B C13B C12B 179.21(16)
C11B C12B C13B C8B 0.6(3)
